data_4076817
loop_
_publ_author_name
'Cabeza, Javier A.'
'del R\'io, Ignacio'
'Garc\'ia-Granda, Santiago'
'Riera, V\'ictor'
'Su\'arez, Marta'

_publ_section_title
;
 Triruthenium and Triosmium Carbonyl Cluster Complexes Containing
 Deprotonated Di(2-pyridyl)amine in Unusual Coordination Modes
;
_journal_issue 12
_journal_name_full Organometallics
_journal_page_first 2540
_journal_paper_doi 10.1021/om020073m
_journal_volume 21
_journal_year 2002
_chemical_compound_source
;
 Suitable crystals were obtained by slow evaporation of a diethyl ether
solution of the compound at room temperature
;
_chemical_formula_sum 'C20 H9 N3 O10 Os3'
_chemical_formula_weight 1021.90
_chemical_name_systematic
;
 ?
;
_space_group_IT_number 14
_symmetry_cell_setting monoclinic
_symmetry_space_group_name_Hall '-P 2ybc'
_symmetry_space_group_name_H-M 'P 1 21/c 1'
_atom_sites_solution_hydrogens geom
_atom_sites_solution_primary direct
_atom_sites_solution_secondary difmap
_audit_creation_method SHELXL-97
_cell_angle_alpha 90.00
_cell_angle_beta 99.81(6)
_cell_angle_gamma 90.00
_cell_formula_units_Z 8
_cell_length_a 15.595(8)
_cell_length_b 25.075(5)
_cell_length_c 12.795(11)
_cell_measurement_reflns_used 25
_cell_measurement_temperature 293(2)
_cell_measurement_theta_max 13.9
_cell_measurement_theta_min 8.2
_cell_volume 4930(5)
_computing_cell_refinement 'CRYSDA (Beurskens et al., 1992)'
_computing_data_reduction 'REFLEX (Garcia-Granda et al., 1999)'
_computing_molecular_graphics 'EUCLID (Spek, 1982)'
_computing_structure_refinement 'SHELXL-97 (Sheldrick, 1997)'
_computing_structure_solution 'DIRDIF96 (Beurskens et al., 1996)'
_diffrn_ambient_temperature 293(2)
_diffrn_measured_fraction_theta_full 0.976
_diffrn_measured_fraction_theta_max 0.976
_diffrn_measurement_device_type 'Nonius CAD-4 diffractometer'
_diffrn_measurement_method '\w-2\q scan technique'
_diffrn_radiation_monochromator graphite
_diffrn_radiation_source 'fine-focus sealed tube'
_diffrn_radiation_type MoK\a
_diffrn_radiation_wavelength 0.71073
_diffrn_reflns_av_R_equivalents 0.0732
_diffrn_reflns_av_sigmaI/netI 0.0993
_diffrn_reflns_limit_h_max 0
_diffrn_reflns_limit_h_min -19
_diffrn_reflns_limit_k_max 0
_diffrn_reflns_limit_k_min -30
_diffrn_reflns_limit_l_max 15
_diffrn_reflns_limit_l_min -15
_diffrn_reflns_number 10018
_diffrn_reflns_theta_full 25.97
_diffrn_reflns_theta_max 25.97
_diffrn_reflns_theta_min 1.33
_diffrn_standards_decay_% 10.11
_diffrn_standards_interval_count 200
_diffrn_standards_interval_time 120
_diffrn_standards_number 3
_exptl_absorpt_coefficient_mu 15.483
_exptl_absorpt_correction_T_max 0.134
_exptl_absorpt_correction_T_min 0.116
_exptl_absorpt_correction_type empirical
_exptl_absorpt_process_details 'xabs2 (Parkin et al., 1995)'
_exptl_crystal_colour yellow
_exptl_crystal_density_diffrn 2.753
_exptl_crystal_density_method 'not measured'
_exptl_crystal_description prismatic
_exptl_crystal_F_000 3664
_exptl_crystal_size_max 0.13
_exptl_crystal_size_mid 0.13
_exptl_crystal_size_min 0.13
_refine_diff_density_max 2.181
_refine_diff_density_min -2.409
_refine_diff_density_rms 0.354
_refine_ls_extinction_method none
_refine_ls_goodness_of_fit_ref 1.009
_refine_ls_hydrogen_treatment mixed
_refine_ls_matrix_type full
_refine_ls_number_parameters 629
_refine_ls_number_reflns 9657
_refine_ls_number_restraints 0
_refine_ls_restrained_S_all 1.009
_refine_ls_R_factor_all 0.1292
_refine_ls_R_factor_gt 0.0478
_refine_ls_shift/su_max 0.001
_refine_ls_shift/su_mean 0.000
_refine_ls_structure_factor_coef Fsqd
_refine_ls_weighting_details 'calc w=1/[\s^2^(Fo^2^)+(0.0890P)^2^+0.0000P] where P=(Fo^2^+2Fc^2^)/3'
_refine_ls_weighting_scheme calc
_refine_ls_wR_factor_gt 0.1210
_refine_ls_wR_factor_ref 0.1454
_reflns_number_gt 5648
_reflns_number_total 9657
_reflns_threshold_expression >2sigma(I)
_cod_data_source_file om020073m.cif
_cod_data_source_block 2
_cod_original_sg_symbol_H-M 'P 21/c'
_cod_database_code 4076817

loop_
_symmetry_equiv_pos_as_xyz
'x, y, z'
'-x, y+1/2, -z+1/2'
'-x, -y, -z'
'x, -y-1/2, z-1/2'

loop_
_atom_site_label
_atom_site_type_symbol
_atom_site_fract_x
_atom_site_fract_y
_atom_site_fract_z
_atom_site_U_iso_or_equiv
_atom_site_adp_type
_atom_site_occupancy
_atom_site_calc_flag
_atom_site_refinement_flags
Os1A Os 0.15025(4) 0.11901(2) 0.64080(5) 0.03001(16) Uani 1 d .
Os2A Os 0.13096(4) 0.21132(2) 0.50401(4) 0.02659(15) Uani 1 d .
Os3A Os 0.08359(4) 0.10711(3) 0.41652(5) 0.03648(17) Uani 1 d .
N1A N 0.2825(8) 0.1234(6) 0.6147(9) 0.041(4) Uani 1 d .
N2A N 0.2637(8) 0.1939(5) 0.4980(9) 0.025(3) Uiso 1 d .
N3A N 0.3480(9) 0.2734(5) 0.4902(10) 0.034(3) Uani 1 d .
O11A O 0.2100(9) 0.1365(6) 0.8779(9) 0.065(4) Uani 1 d .
O12A O -0.0376(9) 0.1244(6) 0.6809(12) 0.070(4) Uani 1 d .
O13A O 0.1520(11) -0.0036(5) 0.6523(12) 0.074(5) Uani 1 d .
O14A O 0.0843(8) 0.2510(5) 0.2770(9) 0.055(3) Uani 1 d .
O15A O -0.0521(8) 0.2391(5) 0.5337(12) 0.063(4) Uani 1 d .
O16A O 0.1810(8) 0.3200(5) 0.6015(10) 0.049(3) Uani 1 d .
O17A O -0.1051(11) 0.1304(8) 0.4442(14) 0.092(6) Uani 1 d .
O18A O 0.0571(12) -0.0133(6) 0.4093(13) 0.086(5) Uani 1 d .
O19A O 0.0352(11) 0.1318(9) 0.1822(11) 0.100(7) Uani 1 d .
O20A O 0.2697(9) 0.0867(5) 0.3779(10) 0.055(3) Uani 1 d .
C1A C 0.3403(13) 0.0836(6) 0.6653(13) 0.044(4) Uani 1 d .
H1A H 0.3179 0.0581 0.7061 0.053 Uiso 1 calc R
C2A C 0.4241(12) 0.0805(7) 0.6581(15) 0.049(5) Uani 1 d .
H2A H 0.4589 0.0542 0.6948 0.059 Uiso 1 calc R
C3A C 0.4596(13) 0.1166(8) 0.5957(15) 0.054(5) Uani 1 d .
H3A H 0.5175 0.1134 0.5874 0.065 Uiso 1 calc R
C4A C 0.4096(11) 0.1568(7) 0.5464(13) 0.043(4) Uani 1 d .
H4A H 0.4336 0.1829 0.5084 0.052 Uiso 1 calc R
C5A C 0.3174(9) 0.1579(6) 0.5548(11) 0.027(3) Uiso 1 d .
C6A C 0.3070(9) 0.2321(5) 0.4370(11) 0.024(3) Uiso 1 d .
C7A C 0.3921(12) 0.3039(7) 0.4336(15) 0.050(5) Uani 1 d .
H7A H 0.4226 0.3323 0.4693 0.060 Uiso 1 calc R
C8A C 0.3980(12) 0.2986(7) 0.3302(14) 0.045(4) Uani 1 d .
H8A H 0.4303 0.3223 0.2965 0.054 Uiso 1 calc R
C9A C 0.3537(11) 0.2564(7) 0.2768(13) 0.043(4) Uani 1 d .
H9A H 0.3550 0.2506 0.2053 0.051 Uiso 1 calc R
C10A C 0.3085(11) 0.2237(7) 0.3310(13) 0.041(4) Uani 1 d .
H10A H 0.2778 0.1952 0.2964 0.049 Uiso 1 calc R
C11A C 0.1902(12) 0.1302(6) 0.7860(13) 0.041(4) Uani 1 d .
C12A C 0.0365(12) 0.1201(10) 0.6668(12) 0.061(6) Uani 1 d .
C13A C 0.1512(13) 0.0419(8) 0.6462(14) 0.054(5) Uani 1 d .
C14A C 0.1033(10) 0.2351(7) 0.3588(15) 0.040(4) Uani 1 d .
C15A C 0.0170(10) 0.2283(6) 0.5256(11) 0.027(3) Uiso 1 d .
C16A C 0.1677(10) 0.2793(6) 0.5662(12) 0.032(4) Uani 1 d .
C17A C -0.0348(14) 0.1250(7) 0.4407(14) 0.047(4) Uani 1 d .
C18A C 0.0668(14) 0.0315(9) 0.4153(16) 0.060(6) Uani 1 d .
C19A C 0.0513(12) 0.1240(9) 0.2691(14) 0.056(5) Uani 1 d .
C20A C 0.1980(14) 0.0930(6) 0.3957(12) 0.044(5) Uani 1 d .
Os1B Os -0.28112(5) 0.16434(3) -0.16067(6) 0.04360(19) Uani 1 d .
Os2B Os -0.33926(4) 0.07803(3) -0.04096(5) 0.03847(18) Uani 1 d .
Os3B Os -0.15516(5) 0.09646(3) -0.03113(6) 0.04318(19) Uani 1 d .
N1B N -0.2985(9) 0.1066(5) -0.2871(10) 0.040(3) Uani 1 d .
N2B N -0.3427(9) 0.0352(6) -0.1883(12) 0.043(3) Uani 1 d .
N3B N -0.4609(10) -0.0238(6) -0.2265(12) 0.049(4) Uani 1 d .
O11B O -0.1205(9) 0.2180(6) -0.2258(13) 0.072(4) Uani 1 d .
O12B O -0.2725(14) 0.2462(8) 0.0188(17) 0.110(7) Uani 1 d .
O13B O -0.4169(12) 0.2353(8) -0.3004(17) 0.103(6) Uani 1 d .
O14B O -0.5346(9) 0.0570(5) -0.0547(11) 0.062(4) Uani 1 d .
O15B O -0.3445(12) 0.1428(8) 0.1555(14) 0.099(6) Uani 1 d .
O16B O -0.2780(10) -0.0165(6) 0.1065(10) 0.070(4) Uani 1 d .
O17B O 0.0133(9) 0.1473(6) -0.0734(11) 0.061(4) Uani 1 d .
O18B O -0.1577(12) 0.1688(7) 0.1660(13) 0.095(6) Uani 1 d .
O19B O -0.1513(9) 0.0221(7) -0.2199(12) 0.073(5) Uani 1 d .
O20B O -0.0729(13) 0.0082(9) 0.1101(16) 0.108(7) Uani 1 d .
C1B C -0.2810(12) 0.1238(8) -0.3852(14) 0.050(5) Uani 1 d .
H1B H -0.2589 0.1581 -0.3885 0.060 Uiso 1 calc R
C2B C -0.2932(15) 0.0950(7) -0.4753(16) 0.059(6) Uani 1 d .
H2B H -0.2761 0.1079 -0.5367 0.071 Uiso 1 calc R
C3B C -0.3331(14) 0.0441(7) -0.4735(16) 0.055(5) Uani 1 d .
H3B H -0.3471 0.0241 -0.5352 0.066 Uiso 1 calc R
C4B C -0.3511(12) 0.0246(6) -0.3759(14) 0.045(4) Uani 1 d .
H4B H -0.3754 -0.0091 -0.3732 0.054 Uiso 1 calc R
C5B C -0.3325(11) 0.0558(6) -0.2813(13) 0.038(4) Uani 1 d .
C6B C -0.3779(11) -0.0181(7) -0.1883(13) 0.039(4) Uani 1 d .
C7B C -0.4953(14) -0.0730(8) -0.2296(16) 0.061(6) Uani 1 d .
H7B H -0.5539 -0.0770 -0.2584 0.073 Uiso 1 calc R
C8B C -0.4505(13) -0.1163(7) -0.1939(14) 0.050(5) Uani 1 d .
H8B H -0.4769 -0.1497 -0.1975 0.060 Uiso 1 calc R
C9B C -0.3649(13) -0.1104(8) -0.1519(15) 0.052(5) Uani 1 d .
H9B H -0.3319 -0.1398 -0.1250 0.062 Uiso 1 calc R
C10B C -0.3267(12) -0.0595(6) -0.1493(14) 0.042(4) Uani 1 d .
H10B H -0.2681 -0.0545 -0.1217 0.051 Uiso 1 calc R
C11B C -0.1798(13) 0.1942(6) -0.2046(14) 0.048(5) Uani 1 d .
C12B C -0.2755(16) 0.2168(11) -0.045(2) 0.084(8) Uani 1 d .
C13B C -0.3664(15) 0.2056(8) -0.2463(19) 0.064(6) Uani 1 d .
C14B C -0.4624(13) 0.0638(6) -0.0520(16) 0.049(5) Uani 1 d .
C15B C -0.3420(13) 0.1220(8) 0.0794(17) 0.056(5) Uani 1 d .
C16B C -0.3008(12) 0.0176(9) 0.0486(14) 0.052(5) Uani 1 d .
C17B C -0.0504(12) 0.1273(7) -0.0577(12) 0.040(4) Uani 1 d .
C18B C -0.1588(13) 0.1450(9) 0.0922(15) 0.060(5) Uani 1 d .
C19B C -0.1564(11) 0.0494(8) -0.1535(15) 0.049(5) Uani 1 d .
C20B C -0.1077(14) 0.0426(12) 0.0594(19) 0.079(8) Uani 1 d .
H00A H 0.1523 0.1928 0.6460 0.050 Uiso 1 d .
H00B H -0.3810 0.1369 -0.1208 0.050 Uiso 1 d .

loop_
_atom_site_aniso_label
_atom_site_aniso_U_11
_atom_site_aniso_U_22
_atom_site_aniso_U_33
_atom_site_aniso_U_23
_atom_site_aniso_U_13
_atom_site_aniso_U_12
Os1A 0.0381(4) 0.0265(3) 0.0253(3) 0.0006(2) 0.0051(2) -0.0037(3)
Os2A 0.0244(3) 0.0281(3) 0.0265(3) 0.0031(2) 0.0019(2) 0.0017(2)
Os3A 0.0395(4) 0.0403(4) 0.0290(3) -0.0063(3) 0.0039(3) -0.0142(3)
N1A 0.030(8) 0.075(11) 0.017(6) 0.003(6) -0.001(5) 0.002(7)
N3A 0.048(9) 0.025(7) 0.033(7) 0.002(5) 0.015(6) -0.005(6)
O11A 0.062(9) 0.099(12) 0.031(7) -0.009(7) 0.002(6) -0.002(8)
O12A 0.054(9) 0.088(12) 0.076(10) 0.002(9) 0.030(8) -0.007(8)
O13A 0.108(13) 0.019(7) 0.096(12) 0.003(7) 0.019(10) -0.009(7)
O14A 0.055(8) 0.069(9) 0.036(7) 0.026(7) -0.009(6) 0.006(7)
O15A 0.041(8) 0.056(9) 0.100(11) 0.016(8) 0.031(8) 0.010(6)
O16A 0.063(9) 0.026(7) 0.054(8) -0.006(6) 0.000(6) -0.002(6)
O17A 0.060(11) 0.131(17) 0.092(13) -0.011(11) 0.029(10) -0.010(10)
O18A 0.111(14) 0.062(11) 0.093(12) -0.038(9) 0.044(10) -0.045(10)
O19A 0.083(13) 0.17(2) 0.039(9) 0.011(10) -0.008(8) -0.044(12)
O20A 0.057(9) 0.053(8) 0.058(8) -0.006(6) 0.022(7) 0.014(6)
C1A 0.066(13) 0.017(8) 0.043(10) 0.002(7) -0.010(9) 0.002(8)
C2A 0.041(11) 0.041(11) 0.062(12) 0.001(9) 0.000(9) 0.013(8)
C3A 0.046(12) 0.059(13) 0.051(11) 0.008(10) -0.006(9) 0.018(10)
C4A 0.037(10) 0.053(11) 0.041(9) 0.015(8) 0.009(8) 0.006(8)
C7A 0.061(13) 0.031(10) 0.059(12) -0.005(9) 0.013(10) -0.025(9)
C8A 0.054(11) 0.032(10) 0.053(11) 0.012(8) 0.022(9) 0.004(8)
C9A 0.056(12) 0.044(11) 0.032(9) 0.013(8) 0.021(8) 0.005(9)
C10A 0.038(10) 0.044(10) 0.040(9) 0.010(8) 0.004(7) 0.010(8)
C11A 0.063(12) 0.030(9) 0.032(9) -0.006(7) 0.014(8) -0.017(8)
C12A 0.035(11) 0.13(2) 0.019(8) -0.012(10) 0.008(7) -0.013(11)
C13A 0.065(13) 0.061(14) 0.035(10) -0.012(9) 0.008(9) -0.020(10)
C14A 0.022(8) 0.038(10) 0.059(12) 0.001(9) 0.003(8) 0.003(7)
C16A 0.034(9) 0.032(9) 0.032(8) 0.010(7) 0.009(7) 0.010(7)
C17A 0.062(13) 0.035(10) 0.043(10) -0.001(8) 0.008(9) -0.003(9)
C18A 0.069(14) 0.061(14) 0.062(13) -0.024(11) 0.043(11) -0.032(11)
C19A 0.050(12) 0.075(14) 0.038(10) 0.003(10) -0.006(9) -0.033(10)
C20A 0.085(15) 0.025(9) 0.023(8) 0.004(6) 0.016(9) 0.006(9)
Os1B 0.0439(4) 0.0314(4) 0.0571(4) 0.0007(3) 0.0131(3) -0.0036(3)
Os2B 0.0363(4) 0.0367(4) 0.0441(4) -0.0019(3) 0.0118(3) -0.0050(3)
Os3B 0.0348(4) 0.0526(5) 0.0411(4) -0.0050(3) 0.0036(3) -0.0078(3)
N1B 0.051(9) 0.035(8) 0.034(7) 0.005(6) 0.010(7) -0.004(7)
N2B 0.037(8) 0.036(8) 0.056(9) -0.004(7) 0.013(7) -0.005(6)
N3B 0.045(9) 0.039(9) 0.057(9) 0.006(7) -0.010(7) -0.008(7)
O11B 0.054(9) 0.058(9) 0.109(12) 0.020(9) 0.034(9) -0.022(7)
O12B 0.128(18) 0.083(14) 0.128(17) -0.049(13) 0.048(14) -0.016(12)
O13B 0.088(14) 0.088(13) 0.131(17) 0.032(13) 0.008(12) 0.013(11)
O14B 0.044(8) 0.060(9) 0.084(10) -0.020(8) 0.020(7) -0.008(7)
O15B 0.100(14) 0.121(15) 0.093(13) -0.037(12) 0.066(11) -0.029(11)
O16B 0.078(11) 0.081(11) 0.048(8) 0.029(8) -0.004(7) -0.020(8)
O17B 0.060(9) 0.059(9) 0.063(9) 0.000(7) 0.009(7) -0.015(7)
O18B 0.108(15) 0.104(14) 0.072(11) -0.049(11) 0.012(10) -0.012(11)
O19B 0.040(8) 0.110(13) 0.067(10) -0.030(10) 0.007(7) 0.010(8)
O20B 0.084(14) 0.129(18) 0.107(15) 0.030(14) 0.007(11) -0.005(12)
C1B 0.053(12) 0.048(11) 0.047(11) 0.008(9) 0.001(9) -0.012(9)
C2B 0.093(17) 0.034(10) 0.051(12) 0.010(9) 0.017(11) -0.008(10)
C3B 0.076(15) 0.039(11) 0.054(12) -0.002(9) 0.021(10) -0.006(10)
C4B 0.057(12) 0.011(7) 0.063(12) 0.002(7) -0.001(9) -0.004(7)
C5B 0.040(10) 0.031(9) 0.043(9) 0.006(7) 0.011(8) 0.006(7)
C6B 0.035(9) 0.038(10) 0.044(10) 0.011(8) 0.006(7) 0.009(7)
C7B 0.053(13) 0.059(13) 0.067(13) 0.004(11) 0.001(10) -0.027(10)
C8B 0.073(15) 0.018(9) 0.058(12) 0.004(8) 0.007(10) 0.002(8)
C9B 0.057(13) 0.050(12) 0.052(11) 0.009(9) 0.019(10) 0.027(10)
C10B 0.049(11) 0.024(8) 0.057(11) 0.017(8) 0.016(9) 0.022(8)
C11B 0.060(12) 0.020(8) 0.053(11) 0.002(8) -0.022(9) 0.014(8)
C12B 0.061(16) 0.085(19) 0.12(2) -0.002(17) 0.042(16) -0.012(14)
C13B 0.065(14) 0.032(11) 0.099(17) -0.012(11) 0.026(13) -0.022(10)
C14B 0.053(12) 0.025(9) 0.076(13) -0.033(9) 0.028(10) -0.016(8)
C15B 0.054(13) 0.058(13) 0.065(13) -0.017(11) 0.037(11) -0.014(10)
C16B 0.039(11) 0.079(15) 0.040(10) 0.010(10) 0.010(8) -0.006(10)
C17B 0.053(12) 0.037(10) 0.025(8) 0.015(7) -0.009(7) 0.004(8)
C18B 0.054(13) 0.081(16) 0.045(11) -0.005(11) 0.007(10) -0.012(11)
C19B 0.028(10) 0.063(13) 0.055(12) -0.007(10) 0.003(8) -0.011(9)
C20B 0.043(13) 0.12(2) 0.070(15) 0.025(16) -0.002(11) -0.001(14)

loop_
_atom_type_symbol
_atom_type_description
_atom_type_scat_dispersion_real
_atom_type_scat_dispersion_imag
_atom_type_scat_source
C C 0.0033 0.0016 'International Tables Vol C Tables 4.2.6.8 and 6.1.1.4'
H H 0.0000 0.0000 'International Tables Vol C Tables 4.2.6.8 and 6.1.1.4'
N N 0.0061 0.0033 'International Tables Vol C Tables 4.2.6.8 and 6.1.1.4'
O O 0.0106 0.0060 'International Tables Vol C Tables 4.2.6.8 and 6.1.1.4'
Os Os -1.2165 7.6030 'International Tables Vol C Tables 4.2.6.8 and 6.1.1.4'

loop_
_geom_angle_atom_site_label_1
_geom_angle_atom_site_label_2
_geom_angle_atom_site_label_3
_geom_angle
_geom_angle_publ_flag
C12A Os1A C11A 89.2(7) yes
C12A Os1A C13A 90.6(9) yes
C11A Os1A C13A 96.6(7) yes
C12A Os1A N1A 176.0(8) yes
C11A Os1A N1A 88.9(6) yes
C13A Os1A N1A 93.1(7) yes
C12A Os1A Os2A 95.3(7) yes
C11A Os1A Os2A 117.6(5) yes
C13A Os1A Os2A 145.3(5) yes
N1A Os1A Os2A 82.4(4) yes
C12A Os1A Os3A 89.2(5) yes
C11A Os1A Os3A 176.9(5) yes
C13A Os1A Os3A 86.1(5) yes
N1A Os1A Os3A 92.5(3) yes
Os2A Os1A Os3A 59.94(4) yes
C12A Os1A H00A 89.4(8) yes
C11A Os1A H00A 79.3(5) yes
C13A Os1A H00A 175.9(5) yes
N1A Os1A H00A 86.7(4) yes
Os2A Os1A H00A 38.71(3) yes
Os3A Os1A H00A 98.01(3) yes
C15A Os2A C16A 87.8(6) yes
C15A Os2A C14A 90.6(6) yes
C16A Os2A C14A 97.2(7) yes
C15A Os2A N2A 173.6(5) yes
C16A Os2A N2A 88.5(5) yes
C14A Os2A N2A 95.0(5) yes
C15A Os2A Os1A 95.5(4) yes
C16A Os2A Os1A 117.8(4) yes
C14A Os2A Os1A 144.6(5) yes
N2A Os2A Os1A 81.7(3) yes
C15A Os2A Os3A 94.3(4) yes
C16A Os2A Os3A 177.2(5) yes
C14A Os2A Os3A 84.6(5) yes
N2A Os2A Os3A 89.2(3) yes
Os1A Os2A Os3A 60.20(5) yes
C15A Os2A H00A 86.0(4) yes
C16A Os2A H00A 80.0(4) yes
C14A Os2A H00A 175.6(5) yes
N2A Os2A H00A 88.3(3) yes
Os1A Os2A H00A 38.76(2) yes
Os3A Os2A H00A 98.32(4) yes
C20A Os3A C18A 86.8(8) yes
C20A Os3A C19A 89.9(8) yes
C18A Os3A C19A 101.4(9) yes
C20A Os3A C17A 177.5(7) yes
C18A Os3A C17A 95.5(8) yes
C19A Os3A C17A 90.5(8) yes
C20A Os3A Os2A 92.2(5) yes
C18A Os3A Os2A 157.7(6) yes
C19A Os3A Os2A 100.9(6) yes
C17A Os3A Os2A 85.3(5) yes
C20A Os3A Os1A 88.3(5) yes
C18A Os3A Os1A 97.8(6) yes
C19A Os3A Os1A 160.6(6) yes
C17A Os3A Os1A 90.5(5) yes
Os2A Os3A Os1A 59.86(3) yes
C5A N1A C1A 115.3(14) yes
C5A N1A Os1A 128.3(11) yes
C1A N1A Os1A 116.4(11) yes
C5A N2A C6A 114.9(11) yes
C5A N2A Os2A 129.3(9) yes
C6A N2A Os2A 115.0(8) yes
C7A N3A C6A 114.6(13) yes
C2A C1A N1A 124.3(16) yes
C2A C1A H1A 117.9 yes
N1A C1A H1A 117.9 yes
C1A C2A C3A 119.8(17) yes
C1A C2A H2A 120.1 yes
C3A C2A H2A 120.1 yes
C4A C3A C2A 119.9(18) yes
C4A C3A H3A 120.1 yes
C2A C3A H3A 120.1 yes
C3A C4A C5A 118.2(16) yes
C3A C4A H4A 120.9 yes
C5A C4A H4A 120.9 yes
N1A C5A N2A 117.7(13) yes
N1A C5A C4A 122.2(14) yes
N2A C5A C4A 120.0(13) yes
N3A C6A C10A 122.2(14) yes
N3A C6A N2A 117.2(11) yes
C10A C6A N2A 120.6(13) yes
N3A C7A C8A 127.4(16) yes
N3A C7A H7A 116.3 yes
C8A C7A H7A 116.3 yes
C7A C8A C9A 116.7(15) yes
C7A C8A H8A 121.7 yes
C9A C8A H8A 121.7 yes
C10A C9A C8A 118.3(16) yes
C10A C9A H9A 120.9 yes
C8A C9A H9A 120.9 yes
C9A C10A C6A 120.8(17) yes
C9A C10A H10A 119.6 yes
C6A C10A H10A 119.6 yes
O11A C11A Os1A 175.8(15) yes
O12A C12A Os1A 175(2) yes
O13A C13A Os1A 178.1(16) yes
O14A C14A Os2A 175.9(15) yes
O15A C15A Os2A 176.8(14) yes
O16A C16A Os2A 173.5(14) yes
O17A C17A Os3A 170.8(18) yes
O18A C18A Os3A 176.6(18) yes
O19A C19A Os3A 176(2) yes
O20A C20A Os3A 175.8(14) yes
C13B Os1B C11B 98.7(8) yes
C13B Os1B C12B 90.4(10) yes
C11B Os1B C12B 91.6(8) yes
C13B Os1B N1B 86.9(7) yes
C11B Os1B N1B 92.7(6) yes
C12B Os1B N1B 175.3(8) yes
C13B Os1B Os2B 117.8(6) yes
C11B Os1B Os2B 142.9(5) yes
C12B Os1B Os2B 94.5(7) yes
N1B Os1B Os2B 83.3(3) yes
C13B Os1B Os3B 177.3(5) yes
C11B Os1B Os3B 83.4(5) yes
C12B Os1B Os3B 91.3(8) yes
N1B Os1B Os3B 91.2(4) yes
Os2B Os1B Os3B 59.96(4) yes
C13B Os1B H00B 79.7(6) yes
C11B Os1B H00B 178.3(5) yes
C12B Os1B H00B 88.4(6) yes
N1B Os1B H00B 87.3(4) yes
Os2B Os1B H00B 38.74(3) yes
Os3B Os1B H00B 98.29(5) yes
C15B Os2B C16B 91.2(9) yes
C15B Os2B C14B 90.4(7) yes
C16B Os2B C14B 95.9(8) yes
C15B Os2B N2B 173.7(8) yes
C16B Os2B N2B 95.0(7) yes
C14B Os2B N2B 88.2(6) yes
C15B Os2B Os1B 92.8(6) yes
C16B Os2B Os1B 144.0(5) yes
C14B Os2B Os1B 119.8(6) yes
N2B Os2B Os1B 82.7(4) yes
C15B Os2B Os3B 91.8(6) yes
C16B Os2B Os3B 83.9(5) yes
C14B Os2B Os3B 177.8(5) yes
N2B Os2B Os3B 89.7(4) yes
Os1B Os2B Os3B 60.22(4) yes
C15B Os2B H00B 86.0(7) yes
C16B Os2B H00B 176.3(5) yes
C14B Os2B H00B 81.7(6) yes
N2B Os2B H00B 87.7(4) yes
Os1B Os2B H00B 38.80(3) yes
Os3B Os2B H00B 98.61(4) yes
C20B Os3B C17B 98.3(8) yes
C20B Os3B C19B 90.5(10) yes
C17B Os3B C19B 89.6(7) yes
C20B Os3B C18B 90.7(11) yes
C17B Os3B C18B 92.0(8) yes
C19B Os3B C18B 177.8(8) yes
C20B Os3B Os2B 101.5(7) yes
C17B Os3B Os2B 160.2(4) yes
C19B Os3B Os2B 89.7(5) yes
C18B Os3B Os2B 88.3(6) yes
C20B Os3B Os1B 161.3(7) yes
C17B Os3B Os1B 100.4(5) yes
C19B Os3B Os1B 89.0(6) yes
C18B Os3B Os1B 89.2(6) yes
Os2B Os3B Os1B 59.81(4) yes
C5B N1B C1B 117.9(14) yes
C5B N1B Os1B 125.3(10) yes
C1B N1B Os1B 116.5(11) yes
C5B N2B C6B 117.5(14) yes
C5B N2B Os2B 126.7(11) yes
C6B N2B Os2B 114.3(10) yes
C6B N3B C7B 118.4(17) yes
C2B C1B N1B 125.5(17) yes
C2B C1B H1B 117.2 yes
N1B C1B H1B 117.2 yes
C1B C2B C3B 117.9(18) yes
C1B C2B H2B 121.1 yes
C3B C2B H2B 121.1 yes
C4B C3B C2B 118.6(17) yes
C4B C3B H3B 120.7 yes
C2B C3B H3B 120.7 yes
C3B C4B C5B 121.2(15) yes
C3B C4B H4B 119.4 yes
C5B C4B H4B 119.4 yes
N2B C5B N1B 120.6(15) yes
N2B C5B C4B 120.5(15) yes
N1B C5B C4B 118.7(14) yes
N3B C6B C10B 122.5(17) yes
N3B C6B N2B 116.9(14) yes
C10B C6B N2B 120.6(16) yes
C8B C7B N3B 124(2) yes
C8B C7B H7B 118.1 yes
N3B C7B H7B 118.1 yes
C7B C8B C9B 118.0(18) yes
C7B C8B H8B 121.0 yes
C9B C8B H8B 121.0 yes
C8B C9B C10B 119.5(17) yes
C8B C9B H9B 120.3 yes
C10B C9B H9B 120.3 yes
C6B C10B C9B 117.8(18) yes
C6B C10B H10B 121.1 yes
C9B C10B H10B 121.1 yes
O11B C11B Os1B 171.9(16) yes
O12B C12B Os1B 179(3) yes
O13B C13B Os1B 175.1(18) yes
O14B C14B Os2B 176.9(14) yes
O15B C15B Os2B 173(2) yes
O16B C16B Os2B 176.2(18) yes
O17B C17B Os3B 178.5(16) yes
O18B C18B Os3B 174(2) yes
O19B C19B Os3B 175.2(16) yes
O20B C20B Os3B 174(2) yes

loop_
_geom_bond_atom_site_label_1
_geom_bond_atom_site_label_2
_geom_bond_distance
_geom_bond_publ_flag
Os1A C12A 1.859(18) yes
Os1A C11A 1.878(16) yes
Os1A C13A 1.93(2) yes
Os1A N1A 2.148(13) yes
Os1A Os2A 2.887(3) yes
Os1A Os3A 2.896(3) yes
Os1A H00A 1.8511(7) yes
Os2A C15A 1.893(14) yes
Os2A C16A 1.925(17) yes
Os2A C14A 1.930(19) yes
Os2A N2A 2.130(12) yes
Os2A Os3A 2.889(3) yes
Os2A H00A 1.8492(17) yes
Os3A C20A 1.88(2) yes
Os3A C18A 1.91(2) yes
Os3A C19A 1.914(19) yes
Os3A C17A 1.97(2) yes
N1A C5A 1.332(19) yes
N1A C1A 1.42(2) yes
N2A C5A 1.355(18) yes
N2A C6A 1.472(17) yes
N3A C7A 1.32(2) yes
N3A C6A 1.340(18) yes
O11A C11A 1.174(19) yes
O12A C12A 1.20(2) yes
O13A C13A 1.14(2) yes
O14A C14A 1.111(19) yes
O15A C15A 1.134(18) yes
O16A C16A 1.122(18) yes
O17A C17A 1.11(2) yes
O18A C18A 1.13(2) yes
O19A C19A 1.12(2) yes
O20A C20A 1.19(2) yes
C1A C2A 1.33(3) yes
C1A H1A 0.9300 yes
C2A C3A 1.38(3) yes
C2A H2A 0.9300 yes
C3A C4A 1.36(2) yes
C3A H3A 0.9300 yes
C4A C5A 1.46(2) yes
C4A H4A 0.9300 yes
C6A C10A 1.38(2) yes
C7A C8A 1.35(2) yes
C7A H7A 0.9300 yes
C8A C9A 1.38(2) yes
C8A H8A 0.9300 yes
C9A C10A 1.35(2) yes
C9A H9A 0.9300 yes
C10A H10A 0.9300 yes
Os1B C13B 1.88(3) yes
Os1B C11B 1.92(2) yes
Os1B C12B 1.97(3) yes
Os1B N1B 2.154(13) yes
Os1B Os2B 2.885(3) yes
Os1B Os3B 2.8972(18) yes
Os1B H00B 1.8517(11) yes
Os2B C15B 1.899(19) yes
Os2B C16B 1.93(2) yes
Os2B C14B 1.935(19) yes
Os2B N2B 2.162(14) yes
Os2B Os3B 2.8896(18) yes
Os2B H00B 1.8490(9) yes
Os3B C20B 1.85(3) yes
Os3B C17B 1.890(19) yes
Os3B C19B 1.96(2) yes
Os3B C18B 2.00(2) yes
N1B C5B 1.39(2) yes
N1B C1B 1.40(2) yes
N2B C5B 1.33(2) yes
N2B C6B 1.45(2) yes
N3B C6B 1.31(2) yes
N3B C7B 1.34(2) yes
O11B C11B 1.17(2) yes
O12B C12B 1.09(3) yes
O13B C13B 1.21(3) yes
O14B C14B 1.13(2) yes
O15B C15B 1.11(2) yes
O16B C16B 1.15(2) yes
O17B C17B 1.16(2) yes
O18B C18B 1.11(2) yes
O19B C19B 1.10(2) yes
O20B C20B 1.16(3) yes
C1B C2B 1.35(3) yes
C1B H1B 0.9300 yes
C2B C3B 1.42(2) yes
C2B H2B 0.9300 yes
C3B C4B 1.41(2) yes
C3B H3B 0.9300 yes
C4B C5B 1.43(2) yes
C4B H4B 0.9300 yes
C6B C10B 1.35(2) yes
C7B C8B 1.33(3) yes
C7B H7B 0.9300 yes
C8B C9B 1.36(3) yes
C8B H8B 0.9300 yes
C9B C10B 1.41(3) yes
C9B H9B 0.9300 yes
C10B H10B 0.9300 yes

loop_
_geom_torsion_atom_site_label_1
_geom_torsion_atom_site_label_2
_geom_torsion_atom_site_label_3
_geom_torsion_atom_site_label_4
_geom_torsion
_geom_torsion_publ_flag
C12A Os1A Os2A C15A 5.9(7) yes
C11A Os1A Os2A C15A -86.0(8) yes
C13A Os1A Os2A C15A 104.6(11) yes
N1A Os1A Os2A C15A -170.8(6) yes
Os3A Os1A Os2A C15A 91.9(4) yes
C12A Os1A Os2A C16A 96.2(8) yes
C11A Os1A Os2A C16A 4.3(8) yes
C13A Os1A Os2A C16A -165.0(12) yes
N1A Os1A Os2A C16A -80.4(6) yes
Os3A Os1A Os2A C16A -177.8(5) yes
C12A Os1A Os2A C14A -92.9(10) yes
C11A Os1A Os2A C14A 175.2(10) yes
C13A Os1A Os2A C14A 5.9(13) yes
N1A Os1A Os2A C14A 90.5(9) yes
Os3A Os1A Os2A C14A -6.9(8) yes
C12A Os1A Os2A N2A -179.9(6) yes
C11A Os1A Os2A N2A 88.2(7) yes
C13A Os1A Os2A N2A -81.1(11) yes
N1A Os1A Os2A N2A 3.5(5) yes
Os3A Os1A Os2A N2A -93.9(3) yes
C12A Os1A Os2A Os3A -86.0(6) yes
C11A Os1A Os2A Os3A -177.9(6) yes
C13A Os1A Os2A Os3A 12.8(10) yes
N1A Os1A Os2A Os3A 97.3(4) yes
C15A Os2A Os3A C20A 179.4(6) yes
C14A Os2A Os3A C20A 89.2(6) yes
N2A Os2A Os3A C20A -5.9(5) yes
Os1A Os2A Os3A C20A -86.8(5) yes
C15A Os2A Os3A C18A -93.6(16) yes
C14A Os2A Os3A C18A 176.2(16) yes
N2A Os2A Os3A C18A 81.1(16) yes
Os1A Os2A Os3A C18A 0.2(15) yes
C15A Os2A Os3A C19A 89.1(8) yes
C14A Os2A Os3A C19A -1.1(8) yes
N2A Os2A Os3A C19A -96.2(7) yes
Os1A Os2A Os3A C19A -177.1(6) yes
C15A Os2A Os3A C17A -0.5(7) yes
C14A Os2A Os3A C17A -90.7(7) yes
N2A Os2A Os3A C17A 174.2(6) yes
Os1A Os2A Os3A C17A 93.3(5) yes
C15A Os2A Os3A Os1A -93.8(4) yes
C14A Os2A Os3A Os1A 176.0(5) yes
N2A Os2A Os3A Os1A 80.9(3) yes
C12A Os1A Os3A C20A -169.9(9) yes
C13A Os1A Os3A C20A -79.2(8) yes
N1A Os1A Os3A C20A 13.8(6) yes
Os2A Os1A Os3A C20A 93.5(5) yes
C12A Os1A Os3A C18A -83.3(10) yes
C13A Os1A Os3A C18A 7.3(8) yes
N1A Os1A Os3A C18A 100.3(7) yes
Os2A Os1A Os3A C18A -179.9(6) yes
C12A Os1A Os3A C19A 105(2) yes
C13A Os1A Os3A C19A -164(2) yes
N1A Os1A Os3A C19A -71.2(19) yes
Os2A Os1A Os3A C19A 8.6(19) yes
C12A Os1A Os3A C17A 12.3(9) yes
C13A Os1A Os3A C17A 103.0(8) yes
N1A Os1A Os3A C17A -164.1(7) yes
Os2A Os1A Os3A C17A -84.3(5) yes
C12A Os1A Os3A Os2A 96.6(8) yes
C13A Os1A Os3A Os2A -172.8(6) yes
N1A Os1A Os3A Os2A -79.8(4) yes
C11A Os1A N1A C5A -119.4(14) yes
C13A Os1A N1A C5A 144.1(14) yes
Os2A Os1A N1A C5A -1.4(13) yes
Os3A Os1A N1A C5A 57.9(13) yes
C11A Os1A N1A C1A 62.5(12) yes
C13A Os1A N1A C1A -34.1(12) yes
Os2A Os1A N1A C1A -179.5(11) yes
Os3A Os1A N1A C1A -120.3(11) yes
C16A Os2A N2A C5A 110.4(13) yes
C14A Os2A N2A C5A -152.5(13) yes
Os1A Os2A N2A C5A -8.0(11) yes
Os3A Os2A N2A C5A -67.9(12) yes
C16A Os2A N2A C6A -58.2(10) yes
C14A Os2A N2A C6A 39.0(10) yes
Os1A Os2A N2A C6A -176.5(9) yes
Os3A Os2A N2A C6A 123.5(9) yes
C5A N1A C1A C2A 2(2) yes
Os1A N1A C1A C2A -179.7(14) yes
N1A C1A C2A C3A -2(3) yes
C1A C2A C3A C4A 3(3) yes
C2A C3A C4A C5A -5(3) yes
C1A N1A C5A N2A 174.7(13) yes
Os1A N1A C5A N2A -3(2) yes
C1A N1A C5A C4A -3(2) yes
Os1A N1A C5A C4A 178.6(11) yes
C6A N2A C5A N1A 177.7(12) yes
Os2A N2A C5A N1A 9(2) yes
C6A N2A C5A C4A -4.3(19) yes
Os2A N2A C5A C4A -172.9(11) yes
C3A C4A C5A N1A 5(2) yes
C3A C4A C5A N2A -173.1(15) yes
C7A N3A C6A C10A -2(2) yes
C7A N3A C6A N2A 174.4(14) yes
C5A N2A C6A N3A -79.3(16) yes
Os2A N2A C6A N3A 90.9(13) yes
C5A N2A C6A C10A 97.4(16) yes
Os2A N2A C6A C10A -92.3(14) yes
C6A N3A C7A C8A 2(3) yes
N3A C7A C8A C9A -1(3) yes
C7A C8A C9A C10A 0(3) yes
C8A C9A C10A C6A 0(3) yes
N3A C6A C10A C9A 2(2) yes
N2A C6A C10A C9A -174.8(14) yes
C13B Os1B Os2B C15B -91.2(10) yes
C11B Os1B Os2B C15B 100.2(11) yes
C12B Os1B Os2B C15B 1.6(10) yes
N1B Os1B Os2B C15B -174.2(8) yes
Os3B Os1B Os2B C15B 90.5(7) yes
C13B Os1B Os2B C16B 172.9(12) yes
C11B Os1B Os2B C16B 4.3(13) yes
C12B Os1B Os2B C16B -94.3(13) yes
N1B Os1B Os2B C16B 89.9(11) yes
Os3B Os1B Os2B C16B -5.4(10) yes
C13B Os1B Os2B C14B 0.8(9) yes
C11B Os1B Os2B C14B -167.7(10) yes
C12B Os1B Os2B C14B 93.7(9) yes
N1B Os1B Os2B C14B -82.2(7) yes
Os3B Os1B Os2B C14B -177.5(5) yes
C13B Os1B Os2B N2B 84.4(8) yes
C11B Os1B Os2B N2B -84.1(9) yes
C12B Os1B Os2B N2B 177.3(9) yes
N1B Os1B Os2B N2B 1.5(6) yes
Os3B Os1B Os2B N2B -93.8(4) yes
C13B Os1B Os2B Os3B 178.2(7) yes
C11B Os1B Os2B Os3B 9.7(9) yes
C12B Os1B Os2B Os3B -88.9(8) yes
N1B Os1B Os2B Os3B 95.3(4) yes
C15B Os2B Os3B C20B 88.3(11) yes
C16B Os2B Os3B C20B -2.7(10) yes
N2B Os2B Os3B C20B -97.8(10) yes
Os1B Os2B Os3B C20B -179.6(9) yes
C15B Os2B Os3B C17B -93.2(17) yes
C16B Os2B Os3B C17B 175.8(16) yes
N2B Os2B Os3B C17B 80.7(16) yes
Os1B Os2B Os3B C17B -1.0(15) yes
C15B Os2B Os3B C19B 178.8(9) yes
C16B Os2B Os3B C19B 87.7(8) yes
N2B Os2B Os3B C19B -7.3(7) yes
Os1B Os2B Os3B C19B -89.1(6) yes
C15B Os2B Os3B C18B -2.0(9) yes
C16B Os2B Os3B C18B -93.1(9) yes
N2B Os2B Os3B C18B 171.9(7) yes
Os1B Os2B Os3B C18B 90.1(6) yes
C15B Os2B Os3B Os1B -92.1(7) yes
C16B Os2B Os3B Os1B 176.8(6) yes
N2B Os2B Os3B Os1B 81.8(4) yes
C11B Os1B Os3B C20B -173(3) yes
C12B Os1B Os3B C20B 96(3) yes
N1B Os1B Os3B C20B -80(3) yes
Os2B Os1B Os3B C20B 1(3) yes
C11B Os1B Os3B C17B 5.5(7) yes
C12B Os1B Os3B C17B -85.9(8) yes
N1B Os1B Os3B C17B 98.1(6) yes
Os2B Os1B Os3B C17B 179.6(5) yes
C11B Os1B Os3B C19B -83.9(7) yes
C12B Os1B Os3B C19B -175.4(8) yes
N1B Os1B Os3B C19B 8.6(6) yes
Os2B Os1B Os3B C19B 90.2(5) yes
C11B Os1B Os3B C18B 97.4(8) yes
C12B Os1B Os3B C18B 6.0(9) yes
N1B Os1B Os3B C18B -170.0(7) yes
Os2B Os1B Os3B C18B -88.5(6) yes
C11B Os1B Os3B Os2B -174.1(5) yes
C12B Os1B Os3B Os2B 94.5(6) yes
N1B Os1B Os3B Os2B -81.6(4) yes
C13B Os1B N1B C5B -113.7(15) yes
C11B Os1B N1B C5B 147.7(14) yes
Os2B Os1B N1B C5B 4.7(13) yes
Os3B Os1B N1B C5B 64.3(13) yes
C13B Os1B N1B C1B 60.4(14) yes
C11B Os1B N1B C1B -38.2(13) yes
Os2B Os1B N1B C1B 178.8(13) yes
Os3B Os1B N1B C1B -121.6(12) yes
C16B Os2B N2B C5B -152.7(15) yes
C14B Os2B N2B C5B 111.5(15) yes
Os1B Os2B N2B C5B -8.9(13) yes
Os3B Os2B N2B C5B -68.9(14) yes
C16B Os2B N2B C6B 41.3(12) yes
C14B Os2B N2B C6B -54.4(12) yes
Os1B Os2B N2B C6B -174.8(11) yes
Os3B Os2B N2B C6B 125.2(11) yes
C5B N1B C1B C2B -1(3) yes
Os1B N1B C1B C2B -175.5(17) yes
N1B C1B C2B C3B 5(3) yes
C1B C2B C3B C4B -5(3) yes
C2B C3B C4B C5B 2(3) yes
C6B N2B C5B N1B -179.5(14) yes
Os2B N2B C5B N1B 15(2) yes
C6B N2B C5B C4B -4(2) yes
Os2B N2B C5B C4B -169.2(12) yes
C1B N1B C5B N2B 173.5(16) yes
Os1B N1B C5B N2B -12(2) yes
C1B N1B C5B C4B -2(2) yes
Os1B N1B C5B C4B 171.6(12) yes
C3B C4B C5B N2B -174.2(17) yes
C3B C4B C5B N1B 2(3) yes
C7B N3B C6B C10B -2(3) yes
C7B N3B C6B N2B 178.7(16) yes
C5B N2B C6B N3B -72(2) yes
Os2B N2B C6B N3B 94.9(16) yes
C5B N2B C6B C10B 108.2(19) yes
Os2B N2B C6B C10B -84.5(17) yes
C6B N3B C7B C8B 2(3) yes
N3B C7B C8B C9B 0(3) yes
C7B C8B C9B C10B -1(3) yes
N3B C6B C10B C9B 1(3) yes
N2B C6B C10B C9B -179.8(15) yes
C8B C9B C10B C6B 1(3) yes
